data_7134156
loop_
_publ_author_name
'Sasaki, Ikuto'
'Takahashi, Kiyonori'
'Taemaitree, Farsai'
'Nakamura, Takayoshi'
'Hutchison, James Andell'
'Uji-i, Hiroshi'
'Hirai, Kenji'

_publ_section_title
;
 Optical Cavity Enhancement of Visible Light-Driven Photochemical Reaction
 in the Crystalline State
;
_journal_name_full 'Chemical Communications'
_journal_paper_doi 10.1039/D4CC05598E
_journal_year 2025
_chemical_formula_moiety 'C10 H11 N O4'
_chemical_formula_sum 'C10 H11 N O4'
_chemical_formula_weight 209.20
_space_group_crystal_system monoclinic
_space_group_IT_number 14
_space_group_name_Hall '-P 2ybc'
_space_group_name_H-M_alt 'P 1 21/c 1'
_atom_sites_solution_hydrogens geom
_atom_sites_solution_primary dual
_audit_creation_date 2024-03-12
_audit_creation_method
;
Olex2 1.5
(compiled 2023.08.24 svn.re1ec1418 for OlexSys, GUI svn.r6817)
;
_audit_update_record
;
2024-03-12 deposited with the CCDC.	2025-01-08 downloaded from the CCDC.
;
_cell_angle_alpha 90
_cell_angle_beta 94.588(3)
_cell_angle_gamma 90
_cell_formula_units_Z 4
_cell_length_a 3.85270(10)
_cell_length_b 15.8701(5)
_cell_length_c 15.9967(6)
_cell_measurement_reflns_used 4868
_cell_measurement_temperature 93.9(7)
_cell_measurement_theta_max 30.2990
_cell_measurement_theta_min 2.5470
_cell_volume 974.95(5)
_computing_cell_refinement 'CrysAlisPro 1.171.41.105a (Rigaku OD, 2021)'
_computing_data_collection 'CrysAlisPro 1.171.41.105a (Rigaku OD, 2021)'
_computing_data_reduction 'CrysAlisPro 1.171.41.105a (Rigaku OD, 2021)'
_computing_molecular_graphics 'Olex2 1.5 (Dolomanov et al., 2009)'
_computing_publication_material 'Olex2 1.5 (Dolomanov et al., 2009)'
_computing_structure_refinement 'SHELXL 2018/3 (Sheldrick, 2015)'
_computing_structure_solution 'SHELXT 2018/2 (Sheldrick, 2018)'
_diffrn_ambient_environment N~2~
_diffrn_ambient_temperature 93.9(7)
_diffrn_detector 'Hybrid Pixel Array Detector'
_diffrn_detector_area_resol_mean 10.0000
_diffrn_detector_type HyPix
_diffrn_measured_fraction_theta_full 0.999
_diffrn_measured_fraction_theta_max 0.831
_diffrn_measurement_details
;
List of Runs (angles in degrees, time in seconds):

  # Type    Start    End  Width  t~exp~   \w     \q     \k     \f   Frames
#--------------------------------------------------------------------------
  1  \w     -5.00  29.00   0.50   19.31    --   -5.79 -99.00  90.00   68
  2  \w    -64.00  22.00   0.50   19.31    --    6.10 -57.00 -60.00  172
  3  \w      4.00  72.00   0.50   19.31    --    6.10  57.00   0.00  136
  4  \w    -64.00  76.00   0.50   19.31    --    6.10   0.00  30.00  280
;
_diffrn_measurement_device 'four-circle diffractometer'
_diffrn_measurement_device_type 'XtaLAB Synergy R, HyPix'
_diffrn_measurement_method '\w scans'
_diffrn_orient_matrix_type 'CrysAlisPro convention (1999,Acta A55,543-557)'
_diffrn_orient_matrix_UB_11 -0.0285755000
_diffrn_orient_matrix_UB_12 0.0430236000
_diffrn_orient_matrix_UB_13 -0.0104008000
_diffrn_orient_matrix_UB_21 -0.0119740000
_diffrn_orient_matrix_UB_22 -0.0104919000
_diffrn_orient_matrix_UB_23 -0.0432365000
_diffrn_orient_matrix_UB_31 -0.1820924000
_diffrn_orient_matrix_UB_32 -0.0060470000
_diffrn_orient_matrix_UB_33 0.0008702000
_diffrn_radiation_monochromator mirror
_diffrn_radiation_probe x-ray
_diffrn_radiation_type 'Mo K\a'
_diffrn_radiation_wavelength 0.71073
_diffrn_reflns_av_R_equivalents 0.0283
_diffrn_reflns_av_unetI/netI 0.0258
_diffrn_reflns_Laue_measured_fraction_full 0.999
_diffrn_reflns_Laue_measured_fraction_max 0.831
_diffrn_reflns_limit_h_max 5
_diffrn_reflns_limit_h_min -4
_diffrn_reflns_limit_k_max 21
_diffrn_reflns_limit_k_min -21
_diffrn_reflns_limit_l_max 21
_diffrn_reflns_limit_l_min -20
_diffrn_reflns_number 10993
_diffrn_reflns_point_group_measured_fraction_full 0.999
_diffrn_reflns_point_group_measured_fraction_max 0.831
_diffrn_reflns_theta_full 25.242
_diffrn_reflns_theta_max 30.767
_diffrn_reflns_theta_min 2.555
_diffrn_source 'micro-focus sealed X-ray tube'
_diffrn_source_type 'Mova (Mo) X-ray Source'
_exptl_absorpt_coefficient_mu 0.111
_exptl_absorpt_correction_T_max 1.00000
_exptl_absorpt_correction_T_min 0.64508
_exptl_absorpt_correction_type multi-scan
_exptl_absorpt_process_details
;
CrysAlisPro 1.171.41.105a (Rigaku Oxford Diffraction, 2021)
Empirical absorption correction using spherical harmonics,
implemented in SCALE3 ABSPACK scaling algorithm.
;
_exptl_crystal_colour colourless
_exptl_crystal_colour_primary colourless
_exptl_crystal_density_diffrn 1.425
_exptl_crystal_description block
_exptl_crystal_F_000 440
_exptl_crystal_size_max 0.15
_exptl_crystal_size_mid 0.06
_exptl_crystal_size_min 0.06
_refine_diff_density_max 0.358
_refine_diff_density_min -0.296
_refine_diff_density_rms 0.048
_refine_ls_extinction_method none
_refine_ls_goodness_of_fit_ref 1.036
_refine_ls_hydrogen_treatment constr
_refine_ls_matrix_type full
_refine_ls_number_parameters 138
_refine_ls_number_reflns 2546
_refine_ls_number_restraints 0
_refine_ls_restrained_S_all 1.036
_refine_ls_R_factor_all 0.0554
_refine_ls_R_factor_gt 0.0425
_refine_ls_shift/su_max 0.001
_refine_ls_shift/su_mean 0.000
_refine_ls_structure_factor_coef Fsqd
_refine_ls_weighting_details 'w=1/[\s^2^(Fo^2^)+(0.0534P)^2^+0.3792P] where P=(Fo^2^+2Fc^2^)/3'
_refine_ls_weighting_scheme calc
_refine_ls_wR_factor_gt 0.1025
_refine_ls_wR_factor_ref 0.1076
_reflns_Friedel_coverage 0.000
_reflns_number_gt 2122
_reflns_number_total 2546
_reflns_threshold_expression 'I > 2\s(I)'
_cod_data_source_file d4cc05598e2.cif
_cod_data_source_block exp_840_auto
_cod_database_code 7134156
_shelx_shelxl_version_number 2018/3
_chemical_oxdiff_formula C10H11NO4
_chemical_oxdiff_usercomment 94K
_shelx_space_group_comment
;
The symmetry employed for this shelxl refinement is uniquely defined
by the following loop, which should always be used as a source of
symmetry information in preference to the above space-group names.
They are only intended as comments.
;
_shelx_estimated_absorpt_t_max 0.993
_shelx_estimated_absorpt_t_min 0.983
_reflns_odcompleteness_completeness 99.86
_reflns_odcompleteness_iscentric 1
_reflns_odcompleteness_theta 26.32
_olex2_refinement_description
;
1.a Aromatic/amide H refined with riding coordinates:
 C6(H6), C3(H3), C8(H8), C9(H9), C2(H2)
1.b Idealised Me refined as rotating group:
 C10(H10A,H10B,H10C), C11(H11A,H11B,H11C)
;
_olex2_exptl_crystal_mounting_method 'MIteGen Micromount'
_olex2_submission_special_instructions 'No special instructions were received'
_oxdiff_exptl_absorpt_empirical_details
;
Empirical correction (ABSPACK) includes:
- Absorption correction using spherical harmonics
- Frame scaling
;
_oxdiff_exptl_absorpt_empirical_full_max 1.387
_oxdiff_exptl_absorpt_empirical_full_min 0.773

loop_
_space_group_symop_operation_xyz
'x, y, z'
'-x, y+1/2, -z+1/2'
'-x, -y, -z'
'x, -y-1/2, z-1/2'

loop_
_atom_site_label
_atom_site_type_symbol
_atom_site_fract_x
_atom_site_fract_y
_atom_site_fract_z
_atom_site_U_iso_or_equiv
_atom_site_adp_type
_atom_site_occupancy
_atom_site_site_symmetry_order
_atom_site_calc_flag
_atom_site_refinement_flags_posn
_atom_site_refinement_flags_adp
_atom_site_refinement_flags_occupancy
_atom_site_disorder_assembly
_atom_site_disorder_group
O2 O 0.1960(2) 0.75411(5) 0.69607(5) 0.0168(2) Uani 1 1 d . . . . .
O1 O 0.2739(2) 0.55226(6) 0.92410(6) 0.0197(2) Uani 1 1 d . . . . .
O4 O 0.9091(3) 0.58555(6) 0.41537(6) 0.0242(2) Uani 1 1 d . . . . .
O3 O 0.6726(3) 0.70545(6) 0.44220(6) 0.0272(2) Uani 1 1 d . . . . .
N1 N 0.7593(3) 0.63313(6) 0.46247(6) 0.0160(2) Uani 1 1 d . . . . .
C4 C 0.4506(3) 0.62101(7) 0.68023(7) 0.0134(2) Uani 1 1 d . . . . .
C5 C 0.2878(3) 0.67868(7) 0.73207(7) 0.0134(2) Uani 1 1 d . . . . .
C6 C 0.2279(3) 0.65880(7) 0.81459(7) 0.0146(2) Uani 1 1 d . . . . .
H6 H 0.124913 0.698769 0.849255 0.018 Uiso 1 1 calc R U . . .
C3 C 0.5261(3) 0.64660(7) 0.59684(7) 0.0144(2) Uani 1 1 d . . . . .
H3 H 0.452156 0.701231 0.578847 0.017 Uiso 1 1 calc R U . . .
C7 C 0.3223(3) 0.57909(8) 0.84523(7) 0.0150(2) Uani 1 1 d . . . . .
C8 C 0.4780(3) 0.52019(7) 0.79456(8) 0.0158(2) Uani 1 1 d . . . . .
H8 H 0.538944 0.465840 0.815876 0.019 Uiso 1 1 calc R U . . .
C9 C 0.5417(3) 0.54142(7) 0.71414(8) 0.0145(2) Uani 1 1 d . . . . .
H9 H 0.650086 0.501463 0.680474 0.017 Uiso 1 1 calc R U . . .
C2 C 0.6911(3) 0.59981(7) 0.54296(7) 0.0155(2) Uani 1 1 d . . . . .
H2 H 0.763688 0.544258 0.557997 0.019 Uiso 1 1 calc R U . . .
C10 C 0.0510(3) 0.81637(8) 0.74810(8) 0.0191(3) Uani 1 1 d . . . . .
H10A H -0.007935 0.866968 0.714811 0.029 Uiso 1 1 calc R U . . .
H10B H 0.221527 0.830803 0.794640 0.029 Uiso 1 1 calc R U . . .
H10C H -0.159842 0.793901 0.770397 0.029 Uiso 1 1 calc R U . . .
C11 C 0.1341(4) 0.61084(9) 0.98085(8) 0.0219(3) Uani 1 1 d . . . . .
H11A H -0.095413 0.629994 0.957553 0.033 Uiso 1 1 calc R U . . .
H11B H 0.290685 0.659335 0.988852 0.033 Uiso 1 1 calc R U . . .
H11C H 0.111465 0.583215 1.034940 0.033 Uiso 1 1 calc R U . . .

loop_
_atom_site_aniso_label
_atom_site_aniso_U_11
_atom_site_aniso_U_22
_atom_site_aniso_U_33
_atom_site_aniso_U_23
_atom_site_aniso_U_13
_atom_site_aniso_U_12
O2 0.0225(4) 0.0127(4) 0.0158(4) 0.0009(3) 0.0048(3) 0.0039(3)
O1 0.0263(5) 0.0193(4) 0.0138(4) 0.0030(3) 0.0046(3) -0.0019(4)
O4 0.0364(5) 0.0205(5) 0.0169(5) -0.0013(4) 0.0096(4) 0.0051(4)
O3 0.0411(6) 0.0198(5) 0.0221(5) 0.0072(4) 0.0108(4) 0.0107(4)
N1 0.0186(5) 0.0162(5) 0.0135(5) -0.0002(4) 0.0019(4) -0.0002(4)
C4 0.0136(5) 0.0145(5) 0.0119(5) -0.0013(4) 0.0003(4) -0.0014(4)
C5 0.0125(5) 0.0128(5) 0.0146(6) -0.0004(4) -0.0001(4) -0.0016(4)
C6 0.0145(5) 0.0158(5) 0.0138(6) -0.0019(4) 0.0023(4) -0.0024(4)
C3 0.0148(5) 0.0144(5) 0.0139(6) 0.0008(4) -0.0003(4) 0.0002(4)
C7 0.0141(5) 0.0179(6) 0.0129(6) 0.0008(4) 0.0004(4) -0.0044(4)
C8 0.0170(6) 0.0128(5) 0.0174(6) 0.0013(4) -0.0002(4) -0.0010(4)
C9 0.0138(5) 0.0136(5) 0.0162(6) -0.0031(4) 0.0005(4) 0.0000(4)
C2 0.0194(6) 0.0140(5) 0.0131(6) 0.0020(4) 0.0011(4) 0.0000(4)
C10 0.0198(6) 0.0146(6) 0.0235(7) -0.0019(5) 0.0061(5) 0.0024(5)
C11 0.0252(6) 0.0257(7) 0.0155(6) -0.0002(5) 0.0063(5) -0.0039(5)

loop_
_atom_type_symbol
_atom_type_description
_atom_type_scat_dispersion_real
_atom_type_scat_dispersion_imag
_atom_type_scat_source
C C 0.0033 0.0016 'International Tables Vol C Tables 4.2.6.8 and 6.1.1.4'
H H 0.0000 0.0000 'International Tables Vol C Tables 4.2.6.8 and 6.1.1.4'
N N 0.0061 0.0033 'International Tables Vol C Tables 4.2.6.8 and 6.1.1.4'
O O 0.0106 0.0060 'International Tables Vol C Tables 4.2.6.8 and 6.1.1.4'

loop_
_geom_angle_atom_site_label_1
_geom_angle_atom_site_label_2
_geom_angle_atom_site_label_3
_geom_angle
_geom_angle_site_symmetry_1
_geom_angle_site_symmetry_3
_geom_angle_publ_flag
C5 O2 C10 117.40(9) . . ?
C7 O1 C11 118.11(10) . . ?
O4 N1 C2 116.60(10) . . ?
O3 N1 O4 122.46(10) . . ?
O3 N1 C2 120.95(10) . . ?
C5 C4 C3 119.35(10) . . ?
C9 C4 C5 117.58(10) . . ?
C9 C4 C3 123.03(10) . . ?
O2 C5 C4 115.65(10) . . ?
O2 C5 C6 122.80(10) . . ?
C6 C5 C4 121.55(11) . . ?
C5 C6 C7 118.67(11) . . ?
C2 C3 C4 125.45(11) . . ?
O1 C7 C6 124.02(11) . . ?
O1 C7 C8 115.12(11) . . ?
C6 C7 C8 120.86(11) . . ?
C9 C8 C7 119.69(11) . . ?
C8 C9 C4 121.62(11) . . ?
C3 C2 N1 120.29(11) . . ?

loop_
_geom_bond_atom_site_label_1
_geom_bond_atom_site_label_2
_geom_bond_distance
_geom_bond_site_symmetry_2
_geom_bond_publ_flag
O2 C5 1.3629(14) . ?
O2 C10 1.4336(14) . ?
O1 C7 1.3585(14) . ?
O1 C11 1.4342(15) . ?
O4 N1 1.2411(13) . ?
O3 N1 1.2315(14) . ?
N1 C2 1.4354(15) . ?
C4 C5 1.4149(16) . ?
C4 C3 1.4461(16) . ?
C4 C9 1.4079(16) . ?
C5 C6 1.3943(16) . ?
C6 C7 1.3943(17) . ?
C3 C2 1.3366(16) . ?
C7 C8 1.4031(17) . ?
C8 C9 1.3708(17) . ?
